data_7715457
loop_
_publ_author_name
'Shahid, Omair'
'Yadav, Sweta'
'Manna, Kaustuv'
'Thakur, Gohil S.'
'Prakash, Jai'

_publ_section_title
;
 Low thermal conductivity in a new mixed metal telluride
 Mn<sub>1.8(1)</sub>In<sub>0.8(1)</sub>Si<sub>2</sub>Te<sub>6</sub>.
;
_journal_issue 14
_journal_name_full 'Dalton transactions (Cambridge, England : 2003)'
_journal_page_first 6245
_journal_page_last 6255
_journal_paper_doi 10.1039/d3dt03900e
_journal_volume 53
_journal_year 2024
_chemical_formula_sum 'In0.8 Mn1.76 Si2 Te6'
_chemical_formula_weight 1010.37
_space_group_crystal_system trigonal
_space_group_IT_number 162
_space_group_name_Hall '-P 3 2'
_space_group_name_H-M_alt 'P -3 1 m'
_audit_creation_method SHELXL-2017/1
_audit_update_record
;
2023-10-30 deposited with the CCDC.	2024-02-28 downloaded from the CCDC.
;
_cell_angle_alpha 90
_cell_angle_beta 90
_cell_angle_gamma 120
_cell_formula_units_Z 1
_cell_length_a 7.0483(7)
_cell_length_b 7.0483(7)
_cell_length_c 7.1277(8)
_cell_measurement_reflns_used 2210
_cell_measurement_temperature 298(2)
_cell_measurement_theta_max 30.44
_cell_measurement_theta_min 2.86
_cell_volume 306.65(6)
_computing_cell_refinement 'Bruker SAINT'
_computing_data_collection 'Bruker APEX2'
_computing_data_reduction 'Bruker SAINT, SADABS and XPREP'
_computing_molecular_graphics 'Bruker SHELXTL'
_computing_publication_material 'Bruker SHELXTL'
_computing_structure_refinement 'SHELXL-2017/1 (Sheldrick, 2017)'
_computing_structure_solution 'SHELXT 2014/5 (Sheldrick, 2014)'
_diffrn_ambient_temperature 298(2)
_diffrn_measured_fraction_theta_full 1.000
_diffrn_measured_fraction_theta_max 0.997
_diffrn_measurement_device_type 'Bruker APEX-II CCD'
_diffrn_measurement_method '\f and \w scans'
_diffrn_radiation_type MoK\a
_diffrn_radiation_wavelength 0.71073
_diffrn_reflns_av_R_equivalents 0.0499
_diffrn_reflns_av_unetI/netI 0.0190
_diffrn_reflns_Laue_measured_fraction_full 1.000
_diffrn_reflns_Laue_measured_fraction_max 0.997
_diffrn_reflns_limit_h_max 10
_diffrn_reflns_limit_h_min -9
_diffrn_reflns_limit_k_max 7
_diffrn_reflns_limit_k_min -10
_diffrn_reflns_limit_l_max 10
_diffrn_reflns_limit_l_min -9
_diffrn_reflns_number 6008
_diffrn_reflns_point_group_measured_fraction_full 1.000
_diffrn_reflns_point_group_measured_fraction_max 0.997
_diffrn_reflns_theta_full 25.242
_diffrn_reflns_theta_max 30.575
_diffrn_reflns_theta_min 2.858
_diffrn_source 'fine-focus seald tube'
_exptl_absorpt_coefficient_mu 17.414
_exptl_absorpt_correction_T_max 0.7461
_exptl_absorpt_correction_T_min 0.4878
_exptl_absorpt_correction_type multi-scan
_exptl_absorpt_process_details 'multi-scan (SADABS" Sheldrick, 2016/2)'
_exptl_crystal_colour black
_exptl_crystal_density_diffrn 5.471
_exptl_crystal_description block
_exptl_crystal_F_000 423
_exptl_crystal_size_max 0.087
_exptl_crystal_size_mid 0.038
_exptl_crystal_size_min 0.029
_refine_diff_density_max 2.715
_refine_diff_density_min -1.285
_refine_diff_density_rms 0.310
_refine_ls_extinction_method none
_refine_ls_goodness_of_fit_ref 1.211
_refine_ls_hydrogen_treatment undef
_refine_ls_matrix_type full
_refine_ls_number_parameters 15
_refine_ls_number_reflns 365
_refine_ls_number_restraints 0
_refine_ls_restrained_S_all 1.211
_refine_ls_R_factor_all 0.0500
_refine_ls_R_factor_gt 0.0372
_refine_ls_shift/su_max 0.000
_refine_ls_shift/su_mean 0.000
_refine_ls_structure_factor_coef Fsqd
_refine_ls_weighting_details 'w=1/[\s^2^(Fo^2^)+(0.0316P)^2^+6.2956P] where P=(Fo^2^+2Fc^2^)/3'
_refine_ls_weighting_scheme calc
_refine_ls_wR_factor_gt 0.0899
_refine_ls_wR_factor_ref 0.0963
_reflns_Friedel_coverage 0.000
_reflns_number_gt 300
_reflns_number_total 365
_reflns_threshold_expression 'I > 2\s(I)'
_cod_data_source_file d3dt03900e2.cif
_cod_data_source_block in08mn18si2te6
_cod_depositor_comments 'Adding full bibliography for 7715457.cif.'
_cod_original_cell_volume 306.65(7)
_cod_original_formula_sum 'In0.80 Mn1.76 Si2 Te6'
_cod_database_code 7715457
_shelx_shelxl_version_number 2017/1
_shelx_space_group_comment
;
The symmetry employed for this shelxl refinement is uniquely defined
by the following loop, which should always be used as a source of
symmetry information in preference to the above space-group names.
They are only intended as comments.
;
_shelx_estimated_absorpt_t_min 0.313
_shelx_estimated_absorpt_t_max 0.632

loop_
_space_group_symop_operation_xyz
'x, y, z'
'-y, x-y, z'
'-x+y, -x, z'
'-y, -x, -z'
'-x+y, y, -z'
'x, x-y, -z'
'-x, -y, -z'
'y, -x+y, -z'
'x-y, x, -z'
'y, x, z'
'x-y, -y, z'
'-x, -x+y, z'

loop_
_atom_site_label
_atom_site_type_symbol
_atom_site_fract_x
_atom_site_fract_y
_atom_site_fract_z
_atom_site_U_iso_or_equiv
_atom_site_adp_type
_atom_site_occupancy
_atom_site_site_symmetry_order
_atom_site_calc_flag
_atom_site_refinement_flags_posn
_atom_site_refinement_flags_adp
_atom_site_refinement_flags_occupancy
_atom_site_disorder_assembly
_atom_site_disorder_group
In1 In 0.333333 0.666667 0.000000 0.0329(6) Uani 0.4 6 d S T P . .
Mn1 Mn 0.333333 0.666667 0.000000 0.0329(6) Uani 0.6 6 d S T P . .
Mn2 Mn 0.333333 0.666667 0.500000 0.027(4) Uani 0.279(15) 6 d S T . . .
Si1 Si 0.000000 0.000000 0.1624(9) 0.0188(11) Uani 1 6 d S T P . .
Te1 Te 0.34168(10) 0.000000 0.25996(9) 0.0196(2) Uani 1 2 d S T P . .

loop_
_atom_site_aniso_label
_atom_site_aniso_U_11
_atom_site_aniso_U_22
_atom_site_aniso_U_33
_atom_site_aniso_U_23
_atom_site_aniso_U_13
_atom_site_aniso_U_12
In1 0.0238(7) 0.0238(7) 0.0512(15) 0.000 0.000 0.0119(4)
Mn1 0.0238(7) 0.0238(7) 0.0512(15) 0.000 0.000 0.0119(4)
Mn2 0.032(5) 0.032(5) 0.018(6) 0.000 0.000 0.016(2)
Si1 0.0130(14) 0.0130(14) 0.030(3) 0.000 0.000 0.0065(7)
Te1 0.0143(3) 0.0187(4) 0.0272(4) 0.000 -0.0017(3) 0.00934(19)

loop_
_atom_type_symbol
_atom_type_description
_atom_type_scat_dispersion_real
_atom_type_scat_dispersion_imag
_atom_type_scat_source
In In -0.7276 1.3100 'International Tables Vol C Tables 4.2.6.8 and 6.1.1.4'
Mn Mn 0.3368 0.7283 'International Tables Vol C Tables 4.2.6.8 and 6.1.1.4'
Si Si 0.0817 0.0704 'International Tables Vol C Tables 4.2.6.8 and 6.1.1.4'
Te Te -0.5308 1.6751 'International Tables Vol C Tables 4.2.6.8 and 6.1.1.4'

loop_
_geom_angle_atom_site_label_1
_geom_angle_atom_site_label_2
_geom_angle_atom_site_label_3
_geom_angle
_geom_angle_site_symmetry_1
_geom_angle_site_symmetry_3
_geom_angle_publ_flag
Te1 In1 Te1 96.17(3) 8_565 1_565 ?
Te1 In1 Te1 85.181(17) 8_565 7_665 ?
Te1 In1 Te1 93.502(19) 1_565 7_665 ?
Te1 In1 Te1 93.502(19) 8_565 2 ?
Te1 In1 Te1 85.181(17) 1_565 2 ?
Te1 In1 Te1 178.03(2) 7_665 2 ?
Te1 In1 Te1 85.181(17) 8_565 9 ?
Te1 In1 Te1 178.03(2) 1_565 9 ?
Te1 In1 Te1 85.181(17) 7_665 9 ?
Te1 In1 Te1 96.17(3) 2 9 ?
Te1 In1 Te1 178.03(2) 8_565 3_665 ?
Te1 In1 Te1 85.181(17) 1_565 3_665 ?
Te1 In1 Te1 96.17(3) 7_665 3_665 ?
Te1 In1 Te1 85.181(17) 2 3_665 ?
Te1 In1 Te1 93.502(19) 9 3_665 ?
Te1 Mn2 Te1 177.97(2) 2 7_666 ?
Te1 Mn2 Te1 90.22(2) 2 8_566 ?
Te1 Mn2 Te1 88.382(18) 7_666 8_566 ?
Te1 Mn2 Te1 88.382(18) 2 1_565 ?
Te1 Mn2 Te1 90.22(2) 7_666 1_565 ?
Te1 Mn2 Te1 93.05(3) 8_566 1_565 ?
Te1 Mn2 Te1 93.05(3) 2 9_556 ?
Te1 Mn2 Te1 88.382(18) 7_666 9_556 ?
Te1 Mn2 Te1 88.382(18) 8_566 9_556 ?
Te1 Mn2 Te1 177.97(2) 1_565 9_556 ?
Te1 Mn2 Te1 88.382(18) 2 3_665 ?
Te1 Mn2 Te1 93.05(3) 7_666 3_665 ?
Te1 Mn2 Te1 177.97(2) 8_566 3_665 ?
Te1 Mn2 Te1 88.382(18) 1_565 3_665 ?
Te1 Mn2 Te1 90.22(2) 9_556 3_665 ?
Si1 Si1 Te1 106.10(14) 7 . ?
Si1 Si1 Te1 106.10(14) 7 3 ?
Te1 Si1 Te1 112.62(12) . 3 ?
Si1 Si1 Te1 106.10(14) 7 2 ?
Te1 Si1 Te1 112.62(12) . 2 ?
Te1 Si1 Te1 112.62(12) 3 2 ?
Si1 Te1 Mn2 122.44(8) . 7_666 ?
Si1 Te1 Mn2 122.44(8) . 1_545 ?
Mn2 Te1 Mn2 89.78(2) 7_666 1_545 ?
Si1 Te1 In1 100.84(10) . 7_665 ?
Mn2 Te1 In1 75.007(12) 7_666 7_665 ?
Mn2 Te1 In1 135.10(3) 1_545 7_665 ?
Si1 Te1 In1 100.84(10) . 1_545 ?
Mn2 Te1 In1 135.10(3) 7_666 1_545 ?
Mn2 Te1 In1 75.007(12) 1_545 1_545 ?
In1 Te1 In1 86.50(2) 7_665 1_545 ?

loop_
_geom_bond_atom_site_label_1
_geom_bond_atom_site_label_2
_geom_bond_distance
_geom_bond_site_symmetry_2
_geom_bond_publ_flag
In1 Te1 2.9696(6) 8_565 ?
In1 Te1 2.9696(6) 1_565 ?
In1 Te1 2.9696(6) 7_665 ?
In1 Te1 2.9696(6) 2 ?
In1 Te1 2.9696(5) 9 ?
In1 Te1 2.9696(6) 3_665 ?
Mn2 Te1 2.8831(5) 2 ?
Mn2 Te1 2.8831(5) 7_666 ?
Mn2 Te1 2.8831(5) 8_566 ?
Mn2 Te1 2.8831(5) 1_565 ?
Mn2 Te1 2.8831(5) 9_556 ?
Mn2 Te1 2.8831(5) 3_665 ?
Si1 Si1 2.316(12) 7 ?
Si1 Te1 2.5066(19) . ?
Si1 Te1 2.5066(19) 3 ?
Si1 Te1 2.5066(19) 2 ?
